data_4344497
loop_
_publ_author_name
'Ortiz-Avila, C.Y.'
'Clearfield, A.'
'Squattrito, P.J.'
'Shieh, M.'

_publ_section_title
;
 Synthesis and chracterization of a new series of zinc phosphites
;
_journal_name_full 'Inorganic Chemistry'
_journal_page_first 2608
_journal_page_last 2615
_journal_volume 28
_journal_year 1989
_chemical_formula_sum 'H12 O11 P2 Zn2'
_chemical_name_systematic '(Zn2 (H2 O)4) (H P O3)2 (H2 O)'
_space_group_IT_number 2
_symmetry_space_group_name_Hall '-P 1'
_symmetry_space_group_name_H-M 'P -1'
_cell_angle_alpha 90.83
_cell_angle_beta 92.9
_cell_angle_gamma 88.54
_cell_formula_units_Z 2
_cell_length_a 7.67
_cell_length_b 9.454
_cell_length_c 7.554
_cell_volume 546.830
_citation_journal_id_ASTM INOCAJ
_cod_data_source_file Ortiz-Avila_INOCAJ_1989_984.cif
_cod_data_source_block H12O11P2Zn2
_cod_original_cell_volume 546.8302
_cod_database_code 4344497

loop_
_symmetry_equiv_pos_as_xyz
x,y,z
-x,-y,-z

loop_
_atom_site_label
_atom_site_type_symbol
_atom_site_fract_x
_atom_site_fract_y
_atom_site_fract_z
_atom_site_occupancy
_atom_site_U_iso_or_equiv
O4 O-2 -0.0269 0.373 -0.7118 1 0.0
H7 H+1 0.566 0.39 -0.823 1 0.0
H2 H+1 0.379 0.003 -0.29 1 0.0
O11 O-2 0.4939 0.2581 -0.0135 1 0.0
O3 O-2 -0.121 0.2054 -0.0028 1 0.0
P2 P+3 0.1137 0.48565 -0.7267 1 0.0
H9 H+1 0.434 0.246 -0.466 1 0.0
Zn1 Zn+2 0 0 0 1 0.0
O8 O-2 0.6138 0.4598 -0.7529 1 0.0
H3 H+1 0.244 0.091 0.234 1 0.0
H1 H+1 0.168 0.474 -0.886 1 0.0
Zn2 Zn+2 0.0015 0.24999 -0.49864 1 0.0
O2 O-2 0.086 0.0387 -0.2369 1 0.0
P1 P+3 0.2216 0.00917 -0.3687 1 0.0
H12 H+1 0.562 0.204 -0.031 1 0.0
H5 H+1 -0.082 0.241 -0.081 1 0.0
H4 H+1 0.312 0.122 0.064 1 0.0
O10 O-2 0.2619 0.454 -0.5972 1 0.0
O9 O-2 0.5196 0.2867 -0.4167 1 0.0
H11 H+1 0.477 0.323 -0.082 1 0.0
O6 O-2 -0.0362 0.3652 -0.2871 1 0.0
H6 H+1 -0.077 0.258 0.092 1 0.0
H8 H+1 0.709 0.45 -0.732 1 0.0
O7 O-2 0.2059 -0.135 -0.4605 1 0.0
O1 O-2 0.2383 0.0772 0.1282 1 0.0
H10 H+1 0.602 0.238 -0.46 1 0.0
Zn3 Zn+2 0.5 0.5 -0.5 1 0.0
O5 O-2 0.2175 0.1317 -0.5024 1 0.0
